data_7118759
loop_
_publ_author_name
'Lusi, Matteo'
'Fechine, Pierre B. A.'
'Chen, Kai-Jie'
'Perry, John J.'
'Zaworotko, Michael J.'

_publ_section_title
;
 A rare cationic building block that generates a new type of polyhedral
 network with &quot;cross-linked&quot; pto topology.
;
_journal_issue 22
_journal_name_full 'Chemical communications (Cambridge, England)'
_journal_page_first 4160
_journal_page_last 4162
_journal_paper_doi 10.1039/c5cc10203k
_journal_volume 52
_journal_year 2016
_chemical_formula_sum 'C160 H112 Cu6 F18 N32 Si3'
_chemical_formula_weight 3290.32
_chemical_name_systematic
;
 ?
;
_chemical_properties_physical Air-sensitive
_space_group_crystal_system cubic
_space_group_IT_number 200
_space_group_name_Hall '-P 2 2 3'
_space_group_name_H-M_alt 'P m -3'
_symmetry_space_group_name_Hall '-P 2 2 3'
_symmetry_space_group_name_H-M 'P m -3'
_atom_sites_solution_hydrogens geom
_audit_creation_method SHELXL-2014
_audit_update_record
;
2016-01-22 deposited with the CCDC.
2016-02-16 downloaded from the CCDC.
;
_cell_angle_alpha 90
_cell_angle_beta 90
_cell_angle_gamma 90
_cell_formula_units_Z 1
_cell_length_a 21.1882(4)
_cell_length_b 21.1882(4)
_cell_length_c 21.1882(4)
_cell_measurement_reflns_used 364
_cell_measurement_temperature 446(2)
_cell_measurement_theta_max 40
_cell_measurement_theta_min 3
_cell_volume 9512.2(3)
_computing_structure_refinement 'SHELXL-2014 (Sheldrick, 2014)'
_diffrn_ambient_temperature 446(2)
_diffrn_measured_fraction_theta_full 0.594
_diffrn_measured_fraction_theta_max 0.996
_diffrn_measurement_device_type 'Bruker D8 QUest'
_diffrn_radiation_type CuK\a
_diffrn_radiation_wavelength 1.54178
_diffrn_reflns_av_R_equivalents 0.1166
_diffrn_reflns_av_unetI/netI 0.0501
_diffrn_reflns_Laue_measured_fraction_full 0.594
_diffrn_reflns_Laue_measured_fraction_max 0.996
_diffrn_reflns_limit_h_max 21
_diffrn_reflns_limit_h_min -21
_diffrn_reflns_limit_k_max 21
_diffrn_reflns_limit_k_min -18
_diffrn_reflns_limit_l_max 21
_diffrn_reflns_limit_l_min -15
_diffrn_reflns_number 37996
_diffrn_reflns_point_group_measured_fraction_full 0.594
_diffrn_reflns_point_group_measured_fraction_max 0.996
_diffrn_reflns_theta_full 67.679
_diffrn_reflns_theta_max 50.670
_diffrn_reflns_theta_min 2.085
_exptl_absorpt_coefficient_mu 0.743
_exptl_absorpt_correction_T_max 0.7500
_exptl_absorpt_correction_T_min 0.5216
_exptl_absorpt_correction_type multi-scan
_exptl_absorpt_process_details sadabs
_exptl_crystal_colour purple
_exptl_crystal_density_diffrn 0.574
_exptl_crystal_description needle
_exptl_crystal_F_000 1674
_exptl_crystal_size_max 0.200
_exptl_crystal_size_mid 0.100
_exptl_crystal_size_min 0.100
_refine_diff_density_max 0.616
_refine_diff_density_min -0.888
_refine_diff_density_rms 0.105
_refine_ls_extinction_method none
_refine_ls_goodness_of_fit_ref 2.772
_refine_ls_hydrogen_treatment constr
_refine_ls_matrix_type full
_refine_ls_number_parameters 78
_refine_ls_number_reflns 1866
_refine_ls_number_restraints 6
_refine_ls_restrained_S_all 2.769
_refine_ls_R_factor_all 0.1950
_refine_ls_R_factor_gt 0.1719
_refine_ls_shift/su_max 0.000
_refine_ls_shift/su_mean 0.000
_refine_ls_structure_factor_coef Fsqd
_refine_ls_weighting_details 'w=1/[\s^2^(Fo^2^)+(0.1000P)^2^] where P=(Fo^2^+2Fc^2^)/3'
_refine_ls_weighting_scheme calc
_refine_ls_wR_factor_gt 0.4021
_refine_ls_wR_factor_ref 0.4091
_reflns_Friedel_coverage 0.000
_reflns_number_gt 1498
_reflns_number_total 1866
_reflns_threshold_expression 'I > 2\s(I)'
_cod_data_source_file c5cc10203k2.cif
_cod_data_source_block added_by_encifer
_cod_depositor_comments 'Adding full bibliography for 7118758--7118762.cif.'
_cod_original_cell_volume 9512.2(5)
_cod_database_code 7118759
_shelx_space_group_comment
;
The symmetry employed for this shelxl refinement is uniquely defined
by the following loop, which should always be used as a source of
symmetry information in preference to the above space-group names.
They are only intended as comments.
;
_shelx_estimated_absorpt_t_min 0.866
_shelx_estimated_absorpt_t_max 0.929
_shelxl_version_number 2014-3

loop_
_space_group_symop_operation_xyz
'x, y, z'
'z, x, y'
'y, z, x'
'-y, -z, x'
'z, -x, -y'
'-y, z, -x'
'-z, -x, y'
'-z, x, -y'
'y, -z, -x'
'-x, -y, z'
'x, -y, -z'
'-x, y, -z'
'-x, -y, -z'
'-z, -x, -y'
'-y, -z, -x'
'y, z, -x'
'-z, x, y'
'y, -z, x'
'z, x, -y'
'z, -x, y'
'-y, z, x'
'x, y, -z'
'-x, y, z'
'x, -y, z'

loop_
_atom_site_label
_atom_site_type_symbol
_atom_site_fract_x
_atom_site_fract_y
_atom_site_fract_z
_atom_site_U_iso_or_equiv
_atom_site_adp_type
_atom_site_occupancy
_atom_site_site_symmetry_order
_atom_site_calc_flag
_atom_site_refinement_flags_posn
_atom_site_refinement_flags_adp
_atom_site_refinement_flags_occupancy
_atom_site_disorder_group
Cu1 Cu 0.5000 0.68697(13) 0.0000 0.0690(14) Uani 1 4 d S T P .
Si1 Si 0.5000 0.5000 0.0000 0.053(2) Uani 1 8 d S T P .
F1 F 0.5000 0.5794(4) 0.0000 0.064(3) Uani 1 4 d S T P .
F2 F 0.5440(5) 0.5000 0.0617(4) 0.141(4) Uani 1 2 d S T P .
N1 N 0.5660(3) 0.6936(4) 0.0666(2) 0.087(3) Uani 1 1 d G . . .
C2 C 0.5830(3) 0.7543(3) 0.0849(3) 0.108(4) Uani 1 1 d G U . .
H2 H 0.5651 0.7891 0.0649 0.130 Uiso 1 1 calc R U . .
C3 C 0.6267(4) 0.7630(2) 0.1330(4) 0.143(6) Uani 1 1 d G U . .
H3 H 0.6380 0.8036 0.1453 0.171 Uiso 1 1 calc R U . .
C4 C 0.6533(3) 0.7111(3) 0.1629(3) 0.068(3) Uani 1 1 d G U . .
C5 C 0.6364(3) 0.6504(3) 0.1446(3) 0.078(3) Uani 1 1 d G U . .
H5 H 0.6542 0.6156 0.1646 0.094 Uiso 1 1 calc R U . .
C6 C 0.5927(3) 0.6417(3) 0.0964(3) 0.120(5) Uani 1 1 d G . . .
H6 H 0.5814 0.6011 0.0842 0.144 Uiso 1 1 calc R U . .
C7 C 0.6898(4) 0.7211(4) 0.2138(5) 0.068(3) Uani 1 1 d D . . .
C8 C 0.7396(4) 0.6813(4) 0.2291(4) 0.072(3) Uani 0.6667 1 d D . P 1
H8 H 0.7437 0.6451 0.2046 0.087 Uiso 0.6667 1 calc R U P 1
N8 N 0.7396(4) 0.6813(4) 0.2291(4) 0.072(3) Uani 0.3333 1 d . . P 2

loop_
_atom_site_aniso_label
_atom_site_aniso_U_11
_atom_site_aniso_U_22
_atom_site_aniso_U_33
_atom_site_aniso_U_23
_atom_site_aniso_U_13
_atom_site_aniso_U_12
Cu1 0.058(2) 0.109(3) 0.0396(19) 0.000 0.000 0.000
Si1 0.051(4) 0.071(6) 0.037(5) 0.000 0.000 0.000
F1 0.114(8) 0.059(7) 0.018(5) 0.000 0.000 0.000
F2 0.235(10) 0.071(6) 0.117(7) 0.000 -0.106(7) 0.000
N1 0.074(6) 0.100(8) 0.087(6) 0.023(6) 0.023(5) 0.023(5)
C2 0.146(11) 0.050(7) 0.129(10) 0.027(7) -0.066(7) 0.035(7)
C3 0.152(12) 0.092(6) 0.185(13) -0.013(7) -0.091(8) 0.030(8)
C4 0.083(7) 0.094(5) 0.026(5) -0.018(5) -0.037(5) -0.002(5)
C5 0.098(8) 0.088(5) 0.049(6) -0.046(5) -0.051(6) 0.039(6)
C6 0.069(8) 0.180(14) 0.111(10) -0.097(10) 0.005(7) 0.030(8)
C7 0.072(8) 0.059(7) 0.075(7) 0.011(7) 0.022(6) 0.025(6)
C8 0.105(8) 0.058(6) 0.054(6) -0.014(5) -0.045(6) -0.001(6)
N8 0.105(8) 0.058(6) 0.054(6) -0.014(5) -0.045(6) -0.001(6)

loop_
_atom_type_symbol
_atom_type_description
_atom_type_scat_dispersion_real
_atom_type_scat_dispersion_imag
_atom_type_scat_source
C C 0.0181 0.0091 'International Tables Vol C Tables 4.2.6.8 and 6.1.1.4'
H H 0.0000 0.0000 'International Tables Vol C Tables 4.2.6.8 and 6.1.1.4'
N N 0.0311 0.0180 'International Tables Vol C Tables 4.2.6.8 and 6.1.1.4'
F F 0.0727 0.0534 'International Tables Vol C Tables 4.2.6.8 and 6.1.1.4'
Si Si 0.2541 0.3302 'International Tables Vol C Tables 4.2.6.8 and 6.1.1.4'
Cu Cu -1.9646 0.5888 'International Tables Vol C Tables 4.2.6.8 and 6.1.1.4'

loop_
_geom_angle_atom_site_label_1
_geom_angle_atom_site_label_2
_geom_angle_atom_site_label_3
_geom_angle
_geom_angle_site_symmetry_1
_geom_angle_site_symmetry_3
N1 Cu1 N1 171.9(5) . 12_655
N1 Cu1 N1 89.3(3) . 23_655
N1 Cu1 N1 90.2(3) 12_655 23_655
N1 Cu1 N1 90.2(3) . 22
N1 Cu1 N1 89.3(3) 12_655 22
N1 Cu1 N1 171.9(5) 23_655 22
N1 Cu1 F1 94.1(3) . .
N1 Cu1 F1 94.1(3) 12_655 .
N1 Cu1 F1 94.1(3) 23_655 .
N1 Cu1 F1 94.1(3) 22 .
F2 Si1 F2 180.0 . 13_665
F2 Si1 F2 109.0(9) . 22
F2 Si1 F2 71.0(9) 13_665 22
F2 Si1 F2 71.0(9) . 10_665
F2 Si1 F2 109.0(9) 13_665 10_665
F2 Si1 F2 180.0(6) 22 10_665
F2 Si1 F1 90.0 . 13_665
F2 Si1 F1 90.0 13_665 13_665
F2 Si1 F1 90.0 22 13_665
F2 Si1 F1 90.0 10_665 13_665
F2 Si1 F1 90.0 . .
F2 Si1 F1 90.0 13_665 .
F2 Si1 F1 90.0 22 .
F2 Si1 F1 90.0 10_665 .
F1 Si1 F1 180.0 13_665 .
Si1 F1 Cu1 180.0 . .
Si1 F2 F2 54.5(4) . 10_665
C2 N1 C6 120.0 . .
C2 N1 Cu1 116.4(4) . .
C6 N1 Cu1 123.5(4) . .
C3 C2 N1 120.0 . .
C3 C2 H2 120.0 . .
N1 C2 H2 120.0 . .
C2 C3 C4 120.0 . .
C2 C3 H3 120.0 . .
C4 C3 H3 120.0 . .
C5 C4 C3 120.0 . .
C5 C4 C7 121.3(6) . .
C3 C4 C7 118.3(6) . .
C6 C5 C4 120.0 . .
C6 C5 H5 120.0 . .
C4 C5 H5 120.0 . .
C5 C6 N1 120.0 . .
C5 C6 H6 120.0 . .
N1 C6 H6 120.0 . .
C8 C7 C8 112.0(10) . 9_566
C8 C7 C4 121.9(8) . .
N8 C7 C4 126.0(9) 9_566 .
C8 C7 C4 126.0(9) 9_566 .
C7 C8 C7 127.6(10) . 8_656
C7 C8 H8 116.2 . .
C7 C8 H8 116.2 8_656 .

loop_
_geom_bond_atom_site_label_1
_geom_bond_atom_site_label_2
_geom_bond_distance
_geom_bond_site_symmetry_2
Cu1 N1 1.991(4) .
Cu1 N1 1.991(4) 12_655
Cu1 N1 1.991(4) 23_655
Cu1 N1 1.991(4) 22
Cu1 F1 2.278(9) .
Si1 F2 1.606(8) .
Si1 F2 1.606(8) 13_665
Si1 F2 1.606(8) 22
Si1 F2 1.606(8) 10_665
Si1 F1 1.683(8) 13_665
Si1 F1 1.683(8) .
F2 F2 1.86(2) 10_665
N1 C2 1.3900 .
N1 C6 1.3900 .
C2 C3 1.3900 .
C2 H2 0.9300 .
C3 C4 1.3900 .
C3 H3 0.9300 .
C4 C5 1.3900 .
C4 C7 1.342(10) .
C5 C6 1.3900 .
C5 H5 0.9300 .
C6 H6 0.9300 .
C7 C8 1.3891(10) .
C7 N8 1.457(11) 9_566
C7 C8 1.457(11) 9_566
C8 C7 1.458(11) 8_656
C8 H8 0.9300 .
